data_7006855
loop_
_publ_author_name
'Gallo, Vito'
'Mastrorilli, Piero'
'Nobile, Cosimo F.'
'Braunstein, Pierre'
'Englert, Ulli'

_publ_section_title
;
 Chelating versus bridging bonding modes of N-substituted
 bis(diphenylphosphanyl)amine ligands in Pt complexes and Co2Pt
 clusters.
;
_journal_issue 19
_journal_name_full 'Dalton transactions (Cambridge, England : 2003)'
_journal_page_first 2342
_journal_page_last 2349
_journal_paper_doi 10.1039/b514787e
_journal_year 2006
_chemical_formula_sum 'C40 H31 Co2 N O7 P2 Pt S'
_chemical_formula_weight 1044.61
_chemical_name_common 'compound 9b'
_chemical_name_systematic
; 
 ? 
;
_space_group_IT_number 61
_symmetry_cell_setting orthorhombic
_symmetry_space_group_name_Hall '-P 2ac 2ab'
_symmetry_space_group_name_H-M 'P b c a'
_atom_sites_solution_hydrogens geom
_atom_sites_solution_primary direct
_atom_sites_solution_secondary difmap
_audit_creation_method SHELXL-97
_cell_angle_alpha 90.00
_cell_angle_beta 90.00
_cell_angle_gamma 90.00
_cell_formula_units_Z 8
_cell_length_a 20.0857(19)
_cell_length_b 19.929(2)
_cell_length_c 19.9610(19)
_cell_measurement_reflns_used 5356
_cell_measurement_temperature 110(2)
_cell_measurement_theta_max 29.26
_cell_measurement_theta_min 2.27
_cell_volume 7990.1(13)
_computing_cell_refinement SMART
_computing_data_collection 'SMART (Bruker, 2001)'
_computing_data_reduction 'SAINT (Bruker, 1999)'
_computing_molecular_graphics 'PLATON (Spek, 1990)'
_computing_structure_refinement 'SHELXL-97 (Sheldrick, 1997)'
_computing_structure_solution 'SHELXS-97 (Sheldrick, 1990)'
_diffrn_ambient_temperature 110(2)
_diffrn_measured_fraction_theta_full .984
_diffrn_measured_fraction_theta_max .984
_diffrn_measurement_device_type 'CCD area detector'
_diffrn_measurement_method 'omega scans'
_diffrn_radiation_monochromator graphite
_diffrn_radiation_source 'fine-focus sealed tube'
_diffrn_radiation_type MoK\a
_diffrn_radiation_wavelength 0.71073
_diffrn_reflns_av_R_equivalents 0.0565
_diffrn_reflns_av_sigmaI/netI 0.0477
_diffrn_reflns_limit_h_max 20
_diffrn_reflns_limit_h_min -27
_diffrn_reflns_limit_k_max 23
_diffrn_reflns_limit_k_min -27
_diffrn_reflns_limit_l_max 27
_diffrn_reflns_limit_l_min -25
_diffrn_reflns_number 52751
_diffrn_reflns_theta_full 29.62
_diffrn_reflns_theta_max 29.62
_diffrn_reflns_theta_min 2.04
_exptl_absorpt_coefficient_mu 4.495
_exptl_absorpt_correction_T_max 0.615
_exptl_absorpt_correction_T_min 0.280
_exptl_absorpt_correction_type multi-scan
_exptl_absorpt_process_details 'SADABS (1996)'
_exptl_crystal_colour 'dark red'
_exptl_crystal_density_diffrn 1.737
_exptl_crystal_density_method 'not measured'
_exptl_crystal_description rod
_exptl_crystal_F_000 4096
_exptl_crystal_size_max 0.38
_exptl_crystal_size_mid 0.15
_exptl_crystal_size_min 0.12
_refine_diff_density_max 1.900
_refine_diff_density_min -.764
_refine_diff_density_rms .161
_refine_ls_extinction_method none
_refine_ls_goodness_of_fit_ref 1.013
_refine_ls_hydrogen_treatment constr
_refine_ls_matrix_type full
_refine_ls_number_parameters 487
_refine_ls_number_reflns 11065
_refine_ls_number_restraints 0
_refine_ls_restrained_S_all 1.013
_refine_ls_R_factor_all 0.0525
_refine_ls_R_factor_gt 0.0344
_refine_ls_shift/su_max 0.002
_refine_ls_shift/su_mean 0.000
_refine_ls_structure_factor_coef Fsqd
_refine_ls_weighting_details 'calc w=1/[\s^2^(Fo^2^)+(0.0380P)^2^+0.0000P] where P=(Fo^2^+2Fc^2^)/3'
_refine_ls_weighting_scheme calc
_refine_ls_wR_factor_gt 0.0723
_refine_ls_wR_factor_ref 0.0790
_reflns_number_gt 8578
_reflns_number_total 11065
_reflns_threshold_expression >2sigma(I)
_cod_data_source_file b514787e.txt
_cod_data_source_block pm16
_cod_original_sg_symbol_H-M Pbca
_cod_database_code 7006855

loop_
_symmetry_equiv_pos_as_xyz
'x, y, z'
'-x+1/2, -y, z+1/2'
'x+1/2, -y+1/2, -z'
'-x, y+1/2, -z+1/2'
'-x, -y, -z'
'x-1/2, y, -z-1/2'
'-x-1/2, y-1/2, z'
'x, -y-1/2, z-1/2'

loop_
_atom_site_label
_atom_site_type_symbol
_atom_site_fract_x
_atom_site_fract_y
_atom_site_fract_z
_atom_site_U_iso_or_equiv
_atom_site_adp_type
_atom_site_occupancy
_atom_site_symmetry_multiplicity
_atom_site_calc_flag
_atom_site_refinement_flags
_atom_site_disorder_assembly
_atom_site_disorder_group
Pt1 Pt 0.401400(6) 0.216345(6) 0.482596(6) 0.01455(4) Uani 1 1 d . . .
Co1 Co 0.34258(2) 0.12661(2) 0.55261(2) 0.01887(10) Uani 1 1 d . . .
Co2 Co 0.31637(2) 0.25057(2) 0.57055(2) 0.01952(10) Uani 1 1 d . . .
S1 S 0.61192(5) 0.31935(5) 0.22639(5) 0.0306(2) Uani 1 1 d . . .
P1 P 0.46354(4) 0.17679(4) 0.39802(4) 0.01545(17) Uani 1 1 d . . .
P2 P 0.43541(4) 0.30305(4) 0.42036(4) 0.01485(17) Uani 1 1 d . . .
O1 O 0.39230(14) 0.37436(15) 0.58207(14) 0.0363(7) Uani 1 1 d . . .
O2 O 0.22784(15) 0.25902(16) 0.45176(16) 0.0414(8) Uani 1 1 d . . .
O3 O 0.23019(17) 0.26777(18) 0.68713(17) 0.0531(9) Uani 1 1 d . . .
O4 O 0.41518(14) 0.19381(16) 0.66031(15) 0.0377(7) Uani 1 1 d . . .
O5 O 0.27840(14) 0.10500(15) 0.42118(14) 0.0356(7) Uani 1 1 d . . .
O6 O 0.24972(15) 0.05692(17) 0.64214(15) 0.0453(8) Uani 1 1 d . . .
O7 O 0.46005(15) 0.03983(16) 0.55322(18) 0.0513(9) Uani 1 1 d . . .
N1 N 0.46882(13) 0.25335(14) 0.35974(14) 0.0163(6) Uani 1 1 d . . .
C1 C 0.37771(18) 0.1910(2) 0.61501(18) 0.0236(8) Uani 1 1 d . . .
C2 C 0.36333(19) 0.3249(2) 0.57611(18) 0.0253(8) Uani 1 1 d . . .
C3 C 0.2619(2) 0.2549(2) 0.4976(2) 0.0281(8) Uani 1 1 d . . .
C4 C 0.2620(2) 0.2597(2) 0.6406(2) 0.0315(9) Uani 1 1 d . . .
C5 C 0.30317(18) 0.11533(19) 0.47204(19) 0.0253(8) Uani 1 1 d . . .
C6 C 0.2857(2) 0.0846(2) 0.6076(2) 0.0296(9) Uani 1 1 d . . .
C7 C 0.41397(19) 0.0743(2) 0.5528(2) 0.0275(8) Uani 1 1 d . . .
C8 C 0.50054(17) 0.36069(17) 0.44556(16) 0.0185(7) Uani 1 1 d . . .
C9 C 0.5104(2) 0.42138(19) 0.4128(2) 0.0292(9) Uani 1 1 d . . .
H9 H 0.4791 0.4364 0.3804 0.035 Uiso 1 1 calc R . .
C10 C 0.5663(2) 0.4601(2) 0.4277(2) 0.0366(10) Uani 1 1 d . . .
H10 H 0.5728 0.5018 0.4055 0.044 Uiso 1 1 calc R . .
C11 C 0.6122(2) 0.4384(2) 0.4744(2) 0.0325(9) Uani 1 1 d . . .
H11 H 0.6505 0.4648 0.4837 0.039 Uiso 1 1 calc R . .
C12 C 0.60240(19) 0.3782(2) 0.5077(2) 0.0311(9) Uani 1 1 d . . .
H12 H 0.6339 0.3634 0.5399 0.037 Uiso 1 1 calc R . .
C13 C 0.54639(19) 0.3396(2) 0.49385(18) 0.0259(8) Uani 1 1 d . . .
H13 H 0.5393 0.2988 0.5173 0.031 Uiso 1 1 calc R . .
C14 C 0.36987(16) 0.35410(17) 0.38351(17) 0.0173(7) Uani 1 1 d . . .
C15 C 0.34436(18) 0.40739(19) 0.42043(19) 0.0267(8) Uani 1 1 d . . .
H15 H 0.3650 0.4202 0.4613 0.032 Uiso 1 1 calc R . .
C16 C 0.2888(2) 0.4419(2) 0.3978(2) 0.0325(9) Uani 1 1 d . . .
H16 H 0.2716 0.4783 0.4230 0.039 Uiso 1 1 calc R . .
C17 C 0.25862(19) 0.4234(2) 0.3389(2) 0.0339(10) Uani 1 1 d . . .
H17 H 0.2201 0.4466 0.3240 0.041 Uiso 1 1 calc R . .
C18 C 0.28390(19) 0.3714(2) 0.3013(2) 0.0320(9) Uani 1 1 d . . .
H18 H 0.2633 0.3595 0.2601 0.038 Uiso 1 1 calc R . .
C19 C 0.33964(18) 0.3362(2) 0.32336(19) 0.0271(8) Uani 1 1 d . . .
H19 H 0.3569 0.3001 0.2975 0.033 Uiso 1 1 calc R . .
C20 C 0.50039(17) 0.27669(18) 0.29655(17) 0.0207(7) Uani 1 1 d . . .
H20A H 0.4823 0.3214 0.2850 0.025 Uiso 1 1 calc R . .
H20B H 0.4882 0.2455 0.2600 0.025 Uiso 1 1 calc R . .
C21 C 0.57580(18) 0.28132(18) 0.30042(18) 0.0223(7) Uani 1 1 d . . .
H21A H 0.5944 0.2357 0.3062 0.027 Uiso 1 1 calc R . .
H21B H 0.5883 0.3081 0.3402 0.027 Uiso 1 1 calc R . .
C22 C 0.5845(2) 0.2634(2) 0.1594(2) 0.0351(10) Uani 1 1 d . . .
H22A H 0.5369 0.2721 0.1504 0.042 Uiso 1 1 calc R . .
H22B H 0.6096 0.2745 0.1182 0.042 Uiso 1 1 calc R . .
C23 C 0.59316(18) 0.1898(2) 0.17365(18) 0.0267(8) Uani 1 1 d . . .
C24 C 0.53786(19) 0.1469(2) 0.17494(18) 0.0349(10) Uani 1 1 d . . .
H24 H 0.4946 0.1648 0.1677 0.042 Uiso 1 1 calc R . .
C25 C 0.5454(2) 0.0789(2) 0.1867(2) 0.0395(11) Uani 1 1 d . . .
H25 H 0.5073 0.0507 0.1876 0.047 Uiso 1 1 calc R . .
C26 C 0.6078(2) 0.0516(2) 0.1971(2) 0.0384(11) Uani 1 1 d . . .
H26 H 0.6128 0.0049 0.2053 0.046 Uiso 1 1 calc R . .
C27 C 0.6636(2) 0.0936(2) 0.19558(19) 0.0320(9) Uani 1 1 d . . .
H27 H 0.7067 0.0752 0.2023 0.038 Uiso 1 1 calc R . .
C28 C 0.65647(18) 0.1614(2) 0.18438(17) 0.0257(8) Uani 1 1 d . . .
H28 H 0.6948 0.1894 0.1839 0.031 Uiso 1 1 calc R . .
C29 C 0.42807(16) 0.11914(18) 0.33738(16) 0.0178(7) Uani 1 1 d . . .
C30 C 0.38393(18) 0.1415(2) 0.28851(18) 0.0258(8) Uani 1 1 d . . .
H30 H 0.3741 0.1879 0.2847 0.031 Uiso 1 1 calc R . .
C31 C 0.35400(19) 0.0954(2) 0.24505(19) 0.0310(9) Uani 1 1 d . . .
H31 H 0.3239 0.1106 0.2117 0.037 Uiso 1 1 calc R . .
C32 C 0.3681(2) 0.0278(2) 0.2505(2) 0.0335(10) Uani 1 1 d . . .
H32 H 0.3483 -0.0033 0.2204 0.040 Uiso 1 1 calc R . .
C33 C 0.41134(19) 0.0053(2) 0.2999(2) 0.0324(10) Uani 1 1 d . . .
H33 H 0.4206 -0.0413 0.3038 0.039 Uiso 1 1 calc R . .
C34 C 0.44116(18) 0.05047(19) 0.3439(2) 0.0263(8) Uani 1 1 d . . .
H34 H 0.4702 0.0348 0.3781 0.032 Uiso 1 1 calc R . .
C35 C 0.54553(16) 0.14293(16) 0.41657(17) 0.0171(7) Uani 1 1 d . . .
C36 C 0.56761(19) 0.14301(18) 0.48300(18) 0.0234(8) Uani 1 1 d . . .
H36 H 0.5399 0.1608 0.5173 0.028 Uiso 1 1 calc R . .
C37 C 0.6300(2) 0.1171(2) 0.4992(2) 0.0307(9) Uani 1 1 d . . .
H37 H 0.6446 0.1167 0.5445 0.037 Uiso 1 1 calc R . .
C38 C 0.67069(19) 0.0921(2) 0.4493(2) 0.0310(9) Uani 1 1 d . . .
H38 H 0.7133 0.0746 0.4606 0.037 Uiso 1 1 calc R . .
C39 C 0.65020(19) 0.09208(19) 0.3829(2) 0.0284(8) Uani 1 1 d . . .
H39 H 0.6787 0.0754 0.3488 0.034 Uiso 1 1 calc R . .
C40 C 0.58717(17) 0.11685(18) 0.36672(19) 0.0218(7) Uani 1 1 d . . .
H40 H 0.5724 0.1160 0.3215 0.026 Uiso 1 1 calc R . .

loop_
_atom_site_aniso_label
_atom_site_aniso_U_11
_atom_site_aniso_U_22
_atom_site_aniso_U_33
_atom_site_aniso_U_23
_atom_site_aniso_U_13
_atom_site_aniso_U_12
Pt1 0.01599(7) 0.01390(6) 0.01377(7) 0.00091(5) 0.00063(5) -0.00041(5)
Co1 0.0198(2) 0.0167(2) 0.0201(2) 0.00343(19) 0.00053(19) -0.00222(18)
Co2 0.0195(2) 0.0197(2) 0.0194(2) -0.00253(19) 0.00332(19) -0.00044(19)
S1 0.0281(5) 0.0253(5) 0.0385(6) 0.0119(4) 0.0109(4) 0.0003(4)
P1 0.0170(4) 0.0127(4) 0.0166(4) -0.0010(3) -0.0006(3) -0.0001(3)
P2 0.0178(4) 0.0129(4) 0.0138(4) 0.0003(3) -0.0001(3) 0.0004(3)
O1 0.0494(19) 0.0299(16) 0.0298(15) -0.0010(13) 0.0025(13) -0.0163(13)
O2 0.0388(17) 0.0408(18) 0.0446(18) -0.0065(15) -0.0190(15) 0.0111(14)
O3 0.056(2) 0.057(2) 0.046(2) 0.0010(17) 0.0325(17) 0.0026(17)
O4 0.0382(17) 0.0422(18) 0.0326(16) 0.0034(14) -0.0164(13) -0.0048(14)
O5 0.0388(17) 0.0338(17) 0.0342(16) -0.0050(13) -0.0104(13) -0.0108(13)
O6 0.0457(19) 0.049(2) 0.0408(17) 0.0095(16) 0.0137(15) -0.0150(15)
O7 0.0390(18) 0.0380(19) 0.077(2) 0.0201(18) 0.0079(18) 0.0150(15)
N1 0.0188(14) 0.0124(14) 0.0175(14) 0.0004(11) 0.0019(11) -0.0004(11)
C1 0.0232(18) 0.029(2) 0.0191(18) 0.0028(15) 0.0000(15) -0.0068(15)
C2 0.027(2) 0.029(2) 0.0196(18) 0.0002(15) 0.0015(15) -0.0015(16)
C3 0.027(2) 0.024(2) 0.033(2) -0.0045(16) -0.0008(17) 0.0055(16)
C4 0.028(2) 0.029(2) 0.038(2) -0.0002(18) 0.0120(18) -0.0024(17)
C5 0.0238(19) 0.0198(18) 0.032(2) 0.0006(15) 0.0042(16) -0.0025(14)
C6 0.033(2) 0.027(2) 0.030(2) 0.0023(17) 0.0021(18) -0.0047(17)
C7 0.027(2) 0.023(2) 0.032(2) 0.0066(17) 0.0021(17) -0.0006(15)
C8 0.0206(17) 0.0164(17) 0.0187(17) -0.0031(13) 0.0012(14) -0.0001(13)
C9 0.034(2) 0.0200(19) 0.034(2) 0.0045(16) -0.0068(18) -0.0043(16)
C10 0.044(3) 0.021(2) 0.044(2) 0.0065(18) -0.007(2) -0.0120(18)
C11 0.029(2) 0.031(2) 0.037(2) -0.0082(18) -0.0023(18) -0.0128(17)
C12 0.030(2) 0.039(2) 0.025(2) 0.0025(17) -0.0077(17) -0.0063(17)
C13 0.030(2) 0.024(2) 0.0236(18) 0.0058(15) -0.0015(16) -0.0071(16)
C14 0.0153(16) 0.0162(16) 0.0203(17) 0.0052(13) 0.0004(13) 0.0006(13)
C15 0.032(2) 0.026(2) 0.0225(18) 0.0015(15) -0.0010(16) 0.0058(16)
C16 0.031(2) 0.027(2) 0.040(2) 0.0041(18) 0.0060(19) 0.0146(17)
C17 0.024(2) 0.030(2) 0.047(3) 0.0130(19) -0.0046(19) 0.0074(16)
C18 0.026(2) 0.035(2) 0.034(2) 0.0048(18) -0.0132(17) 0.0003(17)
C19 0.0257(19) 0.026(2) 0.030(2) 0.0018(16) -0.0052(16) 0.0001(15)
C20 0.0233(18) 0.0184(18) 0.0204(17) -0.0007(14) 0.0025(15) -0.0004(14)
C21 0.0227(17) 0.0204(18) 0.0236(18) 0.0001(14) 0.0013(15) -0.0020(14)
C22 0.031(2) 0.052(3) 0.022(2) 0.0094(19) 0.0068(17) 0.0131(19)
C23 0.0247(19) 0.042(2) 0.0133(17) -0.0050(16) 0.0029(15) 0.0018(17)
C24 0.0218(19) 0.060(3) 0.023(2) -0.015(2) 0.0040(16) -0.0008(19)
C25 0.033(2) 0.051(3) 0.035(2) -0.024(2) 0.0096(19) -0.011(2)
C26 0.047(3) 0.032(2) 0.036(2) -0.0160(19) 0.012(2) -0.007(2)
C27 0.031(2) 0.036(2) 0.029(2) -0.0065(18) 0.0051(17) 0.0020(18)
C28 0.0228(18) 0.034(2) 0.0206(18) -0.0061(16) 0.0013(15) -0.0010(15)
C29 0.0157(16) 0.0205(17) 0.0172(16) -0.0031(13) 0.0023(13) -0.0039(13)
C30 0.0266(19) 0.026(2) 0.0248(19) -0.0014(16) -0.0035(16) -0.0053(15)
C31 0.032(2) 0.038(2) 0.0223(19) -0.0007(17) -0.0024(17) -0.0148(18)
C32 0.033(2) 0.040(2) 0.027(2) -0.0150(18) 0.0070(18) -0.0222(19)
C33 0.033(2) 0.0180(19) 0.046(3) -0.0106(17) 0.0080(19) -0.0094(16)
C34 0.0228(19) 0.0203(19) 0.036(2) -0.0007(16) -0.0020(16) -0.0032(15)
C35 0.0157(16) 0.0116(15) 0.0242(17) -0.0002(13) -0.0020(13) 0.0015(12)
C36 0.0266(19) 0.0192(18) 0.0243(19) 0.0002(15) -0.0033(16) 0.0006(14)
C37 0.032(2) 0.027(2) 0.033(2) 0.0025(17) -0.0145(18) 0.0008(17)
C38 0.0221(19) 0.026(2) 0.045(2) 0.0025(19) -0.0045(18) 0.0037(16)
C39 0.026(2) 0.0217(19) 0.037(2) 0.0038(17) 0.0036(17) 0.0037(15)
C40 0.0237(18) 0.0172(17) 0.0244(18) 0.0008(14) 0.0010(15) 0.0004(14)

loop_
_atom_type_symbol
_atom_type_description
_atom_type_scat_dispersion_real
_atom_type_scat_dispersion_imag
_atom_type_scat_source
C C .0033 .0016 'International Tables Vol C Tables 4.2.6.8 and 6.1.1.4'
H H .0000 .0000 'International Tables Vol C Tables 4.2.6.8 and 6.1.1.4'
Co Co .3494 .9721 'International Tables Vol C Tables 4.2.6.8 and 6.1.1.4'
N N .0061 .0033 'International Tables Vol C Tables 4.2.6.8 and 6.1.1.4'
O O .0106 .0060 'International Tables Vol C Tables 4.2.6.8 and 6.1.1.4'
P P .1023 .0942 'International Tables Vol C Tables 4.2.6.8 and 6.1.1.4'
Pt Pt -1.7033 8.3905 'International Tables Vol C Tables 4.2.6.8 and 6.1.1.4'
S S .1246 .1234 'International Tables Vol C Tables 4.2.6.8 and 6.1.1.4'

loop_
_geom_angle_atom_site_label_1
_geom_angle_atom_site_label_2
_geom_angle_atom_site_label_3
_geom_angle
_geom_angle_site_symmetry_1
_geom_angle_site_symmetry_3
_geom_angle_publ_flag
P2 Pt1 P1 71.53(3) . . ?
P2 Pt1 Co2 112.44(3) . . ?
P1 Pt1 Co2 171.10(2) . . ?
P2 Pt1 Co1 170.07(2) . . ?
P1 Pt1 Co1 114.99(3) . . ?
Co2 Pt1 Co1 60.010(16) . . ?
C7 Co1 C6 103.90(18) . . ?
C7 Co1 C5 106.46(18) . . ?
C6 Co1 C5 101.97(17) . . ?
C7 Co1 C1 95.39(18) . . ?
C6 Co1 C1 98.58(17) . . ?
C5 Co1 C1 145.15(17) . . ?
C7 Co1 Co2 137.38(13) . . ?
C6 Co1 Co2 103.57(13) . . ?
C5 Co1 Co2 98.92(12) . . ?
C1 Co1 Co2 48.59(12) . . ?
C7 Co1 Pt1 92.21(12) . . ?
C6 Co1 Pt1 162.82(13) . . ?
C5 Co1 Pt1 78.64(12) . . ?
C1 Co1 Pt1 73.62(11) . . ?
Co2 Co1 Pt1 59.681(16) . . ?
C2 Co2 C4 101.13(18) . . ?
C2 Co2 C3 109.40(18) . . ?
C4 Co2 C3 104.65(19) . . ?
C2 Co2 C1 98.44(17) . . ?
C4 Co2 C1 95.38(18) . . ?
C3 Co2 C1 141.30(17) . . ?
C2 Co2 Pt1 84.79(12) . . ?
C4 Co2 Pt1 168.56(14) . . ?
C3 Co2 Pt1 82.22(12) . . ?
C1 Co2 Pt1 73.93(11) . . ?
C2 Co2 Co1 135.51(13) . . ?
C4 Co2 Co1 109.60(14) . . ?
C3 Co2 Co1 93.31(13) . . ?
C1 Co2 Co1 48.41(11) . . ?
Pt1 Co2 Co1 60.309(15) . . ?
C21 S1 C22 102.76(18) . . ?
N1 P1 C29 106.93(15) . . ?
N1 P1 C35 111.47(14) . . ?
C29 P1 C35 104.87(16) . . ?
N1 P1 Pt1 93.28(10) . . ?
C29 P1 Pt1 120.41(11) . . ?
C35 P1 Pt1 118.77(11) . . ?
N1 P1 P2 39.78(10) . . ?
C29 P1 P2 129.61(12) . . ?
C35 P1 P2 121.18(11) . . ?
Pt1 P1 P2 54.10(3) . . ?
N1 P2 C8 106.37(15) . . ?
N1 P2 C14 108.87(15) . . ?
C8 P2 C14 106.26(16) . . ?
N1 P2 Pt1 93.77(10) . . ?
C8 P2 Pt1 123.81(12) . . ?
C14 P2 Pt1 115.84(11) . . ?
N1 P2 P1 40.01(10) . . ?
C8 P2 P1 120.07(12) . . ?
C14 P2 P1 128.68(12) . . ?
Pt1 P2 P1 54.37(3) . . ?
C20 N1 P2 126.1(2) . . ?
C20 N1 P1 133.2(2) . . ?
P2 N1 P1 100.21(15) . . ?
O4 C1 Co1 139.8(3) . . ?
O4 C1 Co2 137.1(3) . . ?
Co1 C1 Co2 83.01(14) . . ?
O1 C2 Co2 177.0(4) . . ?
O2 C3 Co2 178.6(4) . . ?
O3 C4 Co2 175.8(4) . . ?
O5 C5 Co1 176.8(3) . . ?
O6 C6 Co1 178.9(4) . . ?
O7 C7 Co1 179.3(4) . . ?
C9 C8 C13 119.5(3) . . ?
C9 C8 P2 121.6(3) . . ?
C13 C8 P2 118.5(3) . . ?
C8 C9 C10 119.8(4) . . ?
C8 C9 H9 120.1 . . ?
C10 C9 H9 120.1 . . ?
C11 C10 C9 120.5(4) . . ?
C11 C10 H10 119.7 . . ?
C9 C10 H10 119.7 . . ?
C10 C11 C12 120.0(4) . . ?
C10 C11 H11 120.0 . . ?
C12 C11 H11 120.0 . . ?
C11 C12 C13 119.9(4) . . ?
C11 C12 H12 120.0 . . ?
C13 C12 H12 120.0 . . ?
C12 C13 C8 120.2(4) . . ?
C12 C13 H13 119.9 . . ?
C8 C13 H13 119.9 . . ?
C15 C14 C19 119.5(3) . . ?
C15 C14 P2 118.7(3) . . ?
C19 C14 P2 121.4(3) . . ?
C16 C15 C14 120.1(4) . . ?
C16 C15 H15 119.9 . . ?
C14 C15 H15 119.9 . . ?
C17 C16 C15 120.1(4) . . ?
C17 C16 H16 119.9 . . ?
C15 C16 H16 119.9 . . ?
C16 C17 C18 120.4(4) . . ?
C16 C17 H17 119.8 . . ?
C18 C17 H17 119.8 . . ?
C17 C18 C19 120.2(4) . . ?
C17 C18 H18 119.9 . . ?
C19 C18 H18 119.9 . . ?
C14 C19 C18 119.7(4) . . ?
C14 C19 H19 120.2 . . ?
C18 C19 H19 120.2 . . ?
N1 C20 C21 113.7(3) . . ?
N1 C20 H20A 108.8 . . ?
C21 C20 H20A 108.8 . . ?
N1 C20 H20B 108.8 . . ?
C21 C20 H20B 108.8 . . ?
H20A C20 H20B 107.7 . . ?
C20 C21 S1 112.5(3) . . ?
C20 C21 H21A 109.1 . . ?
S1 C21 H21A 109.1 . . ?
C20 C21 H21B 109.1 . . ?
S1 C21 H21B 109.1 . . ?
H21A C21 H21B 107.8 . . ?
C23 C22 S1 115.0(3) . . ?
C23 C22 H22A 108.5 . . ?
S1 C22 H22A 108.5 . . ?
C23 C22 H22B 108.5 . . ?
S1 C22 H22B 108.5 . . ?
H22A C22 H22B 107.5 . . ?
C24 C23 C28 117.9(4) . . ?
C24 C23 C22 120.4(4) . . ?
C28 C23 C22 121.6(4) . . ?
C25 C24 C23 120.9(4) . . ?
C25 C24 H24 119.5 . . ?
C23 C24 H24 119.5 . . ?
C26 C25 C24 120.6(4) . . ?
C26 C25 H25 119.7 . . ?
C24 C25 H25 119.7 . . ?
C25 C26 C27 119.2(4) . . ?
C25 C26 H26 120.4 . . ?
C27 C26 H26 120.4 . . ?
C28 C27 C26 120.5(4) . . ?
C28 C27 H27 119.7 . . ?
C26 C27 H27 119.7 . . ?
C27 C28 C23 120.8(4) . . ?
C27 C28 H28 119.6 . . ?
C23 C28 H28 119.6 . . ?
C30 C29 C34 119.8(3) . . ?
C30 C29 P1 121.0(3) . . ?
C34 C29 P1 118.9(3) . . ?
C29 C30 C31 119.9(4) . . ?
C29 C30 H30 120.0 . . ?
C31 C30 H30 120.0 . . ?
C32 C31 C30 120.2(4) . . ?
C32 C31 H31 119.9 . . ?
C30 C31 H31 119.9 . . ?
C31 C32 C33 119.9(4) . . ?
C31 C32 H32 120.0 . . ?
C33 C32 H32 120.0 . . ?
C32 C33 C34 120.5(4) . . ?
C32 C33 H33 119.8 . . ?
C34 C33 H33 119.8 . . ?
C33 C34 C29 119.5(4) . . ?
C33 C34 H34 120.2 . . ?
C29 C34 H34 120.2 . . ?
C36 C35 C40 119.0(3) . . ?
C36 C35 P1 118.7(3) . . ?
C40 C35 P1 122.3(3) . . ?
C37 C36 C35 120.3(4) . . ?
C37 C36 H36 119.8 . . ?
C35 C36 H36 119.8 . . ?
C38 C37 C36 119.9(4) . . ?
C38 C37 H37 120.1 . . ?
C36 C37 H37 120.1 . . ?
C37 C38 C39 120.9(4) . . ?
C37 C38 H38 119.6 . . ?
C39 C38 H38 119.6 . . ?
C38 C39 C40 119.3(4) . . ?
C38 C39 H39 120.3 . . ?
C40 C39 H39 120.3 . . ?
C39 C40 C35 120.6(3) . . ?
C39 C40 H40 119.7 . . ?
C35 C40 H40 119.7 . . ?

loop_
_geom_bond_atom_site_label_1
_geom_bond_atom_site_label_2
_geom_bond_distance
_geom_bond_site_symmetry_2
_geom_bond_publ_flag
Pt1 P2 2.2351(9) . ?
Pt1 P1 2.2427(9) . ?
Pt1 Co2 2.5426(5) . ?
Pt1 Co1 2.5587(5) . ?
Co1 C7 1.772(4) . ?
Co1 C6 1.792(4) . ?
Co1 C5 1.807(4) . ?
Co1 C1 1.922(4) . ?
Co1 Co2 2.5511(7) . ?
Co2 C2 1.759(4) . ?
Co2 C4 1.784(4) . ?
Co2 C3 1.823(4) . ?
Co2 C1 1.928(4) . ?
S1 C21 1.812(4) . ?
S1 C22 1.826(5) . ?
P1 N1 1.710(3) . ?
P1 C29 1.815(3) . ?
P1 C35 1.818(3) . ?
P1 P2 2.6172(12) . ?
P2 N1 1.702(3) . ?
P2 C8 1.812(3) . ?
P2 C14 1.819(3) . ?
O1 C2 1.151(4) . ?
O2 C3 1.146(5) . ?
O3 C4 1.138(5) . ?
O4 C1 1.178(4) . ?
O5 C5 1.149(4) . ?
O6 C6 1.141(4) . ?
O7 C7 1.153(5) . ?
N1 C20 1.487(4) . ?
C8 C9 1.389(5) . ?
C8 C13 1.398(5) . ?
C9 C10 1.394(5) . ?
C9 H9 0.9500 . ?
C10 C11 1.381(6) . ?
C10 H10 0.9500 . ?
C11 C12 1.385(6) . ?
C11 H11 0.9500 . ?
C12 C13 1.391(5) . ?
C12 H12 0.9500 . ?
C13 H13 0.9500 . ?
C14 C15 1.391(5) . ?
C14 C19 1.392(5) . ?
C15 C16 1.386(5) . ?
C15 H15 0.9500 . ?
C16 C17 1.373(6) . ?
C16 H16 0.9500 . ?
C17 C18 1.377(6) . ?
C17 H17 0.9500 . ?
C18 C19 1.393(5) . ?
C18 H18 0.9500 . ?
C19 H19 0.9500 . ?
C20 C21 1.519(5) . ?
C20 H20A 0.9900 . ?
C20 H20B 0.9900 . ?
C21 H21A 0.9900 . ?
C21 H21B 0.9900 . ?
C22 C23 1.504(6) . ?
C22 H22A 0.9900 . ?
C22 H22B 0.9900 . ?
C23 C24 1.401(6) . ?
C23 C28 1.408(5) . ?
C24 C25 1.384(6) . ?
C24 H24 0.9500 . ?
C25 C26 1.383(6) . ?
C25 H25 0.9500 . ?
C26 C27 1.398(6) . ?
C26 H26 0.9500 . ?
C27 C28 1.377(6) . ?
C27 H27 0.9500 . ?
C28 H28 0.9500 . ?
C29 C30 1.391(5) . ?
C29 C34 1.400(5) . ?
C30 C31 1.399(5) . ?
C30 H30 0.9500 . ?
C31 C32 1.381(6) . ?
C31 H31 0.9500 . ?
C32 C33 1.389(6) . ?
C32 H32 0.9500 . ?
C33 C34 1.393(5) . ?
C33 H33 0.9500 . ?
C34 H34 0.9500 . ?
C35 C36 1.398(5) . ?
C35 C40 1.400(5) . ?
C36 C37 1.394(5) . ?
C36 H36 0.9500 . ?
C37 C38 1.381(6) . ?
C37 H37 0.9500 . ?
C38 C39 1.388(6) . ?
C38 H38 0.9500 . ?
C39 C40 1.397(5) . ?
C39 H39 0.9500 . ?
C40 H40 0.9500 . ?

loop_
_geom_torsion_atom_site_label_1
_geom_torsion_atom_site_label_2
_geom_torsion_atom_site_label_3
_geom_torsion_atom_site_label_4
_geom_torsion
_geom_torsion_site_symmetry_1
_geom_torsion_site_symmetry_2
_geom_torsion_site_symmetry_3
_geom_torsion_site_symmetry_4
_geom_torsion_publ_flag
P2 Pt1 Co1 C7 171.65(19) . . . . ?
P1 Pt1 Co1 C7 42.15(14) . . . . ?
Co2 Pt1 Co1 C7 -146.16(14) . . . . ?
P2 Pt1 Co1 C6 -28.5(5) . . . . ?
P1 Pt1 Co1 C6 -158.0(4) . . . . ?
Co2 Pt1 Co1 C6 13.7(4) . . . . ?
P2 Pt1 Co1 C5 65.30(19) . . . . ?
P1 Pt1 Co1 C5 -64.20(13) . . . . ?
Co2 Pt1 Co1 C5 107.50(12) . . . . ?
P2 Pt1 Co1 C1 -93.38(19) . . . . ?
P1 Pt1 Co1 C1 137.12(12) . . . . ?
Co2 Pt1 Co1 C1 -51.18(12) . . . . ?
P2 Pt1 Co1 Co2 -42.20(15) . . . . ?
P1 Pt1 Co1 Co2 -171.69(3) . . . . ?
P2 Pt1 Co2 C2 -35.97(13) . . . . ?
P1 Pt1 Co2 C2 -151.0(2) . . . . ?
Co1 Pt1 Co2 C2 151.23(12) . . . . ?
P2 Pt1 Co2 C4 -157.8(7) . . . . ?
P1 Pt1 Co2 C4 87.2(7) . . . . ?
Co1 Pt1 Co2 C4 29.4(7) . . . . ?
P2 Pt1 Co2 C3 74.47(14) . . . . ?
P1 Pt1 Co2 C3 -40.5(2) . . . . ?
Co1 Pt1 Co2 C3 -98.34(14) . . . . ?
P2 Pt1 Co2 C1 -136.32(12) . . . . ?
P1 Pt1 Co2 C1 108.7(2) . . . . ?
Co1 Pt1 Co2 C1 50.87(12) . . . . ?
P2 Pt1 Co2 Co1 172.80(3) . . . . ?
P1 Pt1 Co2 Co1 57.81(17) . . . . ?
C7 Co1 Co2 C2 12.1(3) . . . . ?
C6 Co1 Co2 C2 141.0(2) . . . . ?
C5 Co1 Co2 C2 -114.3(2) . . . . ?
C1 Co1 Co2 C2 51.4(2) . . . . ?
Pt1 Co1 Co2 C2 -43.16(17) . . . . ?
C7 Co1 Co2 C4 -118.8(2) . . . . ?
C6 Co1 Co2 C4 10.1(2) . . . . ?
C5 Co1 Co2 C4 114.77(19) . . . . ?
C1 Co1 Co2 C4 -79.5(2) . . . . ?
Pt1 Co1 Co2 C4 -174.06(15) . . . . ?
C7 Co1 Co2 C3 134.4(2) . . . . ?
C6 Co1 Co2 C3 -96.77(18) . . . . ?
C5 Co1 Co2 C3 7.94(17) . . . . ?
C1 Co1 Co2 C3 173.70(19) . . . . ?
Pt1 Co1 Co2 C3 79.10(13) . . . . ?
C7 Co1 Co2 C1 -39.3(2) . . . . ?
C6 Co1 Co2 C1 89.53(19) . . . . ?
C5 Co1 Co2 C1 -165.77(18) . . . . ?
Pt1 Co1 Co2 C1 -94.60(14) . . . . ?
C7 Co1 Co2 Pt1 55.28(19) . . . . ?
C6 Co1 Co2 Pt1 -175.88(13) . . . . ?
C5 Co1 Co2 Pt1 -71.17(12) . . . . ?
C1 Co1 Co2 Pt1 94.60(14) . . . . ?
P2 Pt1 P1 N1 -7.37(10) . . . . ?
Co2 Pt1 P1 N1 110.60(18) . . . . ?
Co1 Pt1 P1 N1 164.57(9) . . . . ?
P2 Pt1 P1 C29 -119.20(14) . . . . ?
Co2 Pt1 P1 C29 -1.2(2) . . . . ?
Co1 Pt1 P1 C29 52.74(14) . . . . ?
P2 Pt1 P1 C35 109.37(13) . . . . ?
Co2 Pt1 P1 C35 -132.67(18) . . . . ?
Co1 Pt1 P1 C35 -78.70(13) . . . . ?
Co2 Pt1 P1 P2 117.97(16) . . . . ?
Co1 Pt1 P1 P2 171.94(3) . . . . ?
P1 Pt1 P2 N1 7.40(10) . . . . ?
Co2 Pt1 P2 N1 -164.09(9) . . . . ?
Co1 Pt1 P2 N1 -125.08(16) . . . . ?
P1 Pt1 P2 C8 -105.18(14) . . . . ?
Co2 Pt1 P2 C8 83.32(14) . . . . ?
Co1 Pt1 P2 C8 122.33(18) . . . . ?
P1 Pt1 P2 C14 120.48(13) . . . . ?
Co2 Pt1 P2 C14 -51.02(13) . . . . ?
Co1 Pt1 P2 C14 -12.0(2) . . . . ?
Co2 Pt1 P2 P1 -171.50(3) . . . . ?
Co1 Pt1 P2 P1 -132.49(14) . . . . ?
C29 P1 P2 N1 -66.2(2) . . . . ?
C35 P1 P2 N1 86.67(19) . . . . ?
Pt1 P1 P2 N1 -168.46(15) . . . . ?
N1 P1 P2 C8 -79.45(19) . . . . ?
C29 P1 P2 C8 -145.66(19) . . . . ?
C35 P1 P2 C8 7.23(19) . . . . ?
Pt1 P1 P2 C8 112.09(13) . . . . ?
N1 P1 P2 C14 72.0(2) . . . . ?
C29 P1 P2 C14 5.7(2) . . . . ?
C35 P1 P2 C14 158.64(19) . . . . ?
Pt1 P1 P2 C14 -96.50(14) . . . . ?
N1 P1 P2 Pt1 168.46(15) . . . . ?
C29 P1 P2 Pt1 102.24(14) . . . . ?
C35 P1 P2 Pt1 -104.86(13) . . . . ?
C8 P2 N1 C20 -55.7(3) . . . . ?
C14 P2 N1 C20 58.4(3) . . . . ?
Pt1 P2 N1 C20 177.4(3) . . . . ?
P1 P2 N1 C20 -173.2(3) . . . . ?
C8 P2 N1 P1 117.53(16) . . . . ?
C14 P2 N1 P1 -128.34(15) . . . . ?
Pt1 P2 N1 P1 -9.38(12) . . . . ?
C29 P1 N1 C20 -55.0(3) . . . . ?
C35 P1 N1 C20 59.1(3) . . . . ?
Pt1 P1 N1 C20 -178.2(3) . . . . ?
P2 P1 N1 C20 172.5(4) . . . . ?
C29 P1 N1 P2 132.53(15) . . . . ?
C35 P1 N1 P2 -113.39(16) . . . . ?
Pt1 P1 N1 P2 9.34(12) . . . . ?
C7 Co1 C1 O4 -28.9(5) . . . . ?
C6 Co1 C1 O4 76.0(5) . . . . ?
C5 Co1 C1 O4 -158.3(4) . . . . ?
Co2 Co1 C1 O4 176.6(5) . . . . ?
Pt1 Co1 C1 O4 -119.7(5) . . . . ?
C7 Co1 C1 Co2 154.47(15) . . . . ?
C6 Co1 C1 Co2 -100.56(16) . . . . ?
C5 Co1 C1 Co2 25.2(3) . . . . ?
Pt1 Co1 C1 Co2 63.75(9) . . . . ?
C2 Co2 C1 O4 36.9(5) . . . . ?
C4 Co2 C1 O4 -65.3(5) . . . . ?
C3 Co2 C1 O4 173.1(4) . . . . ?
Pt1 Co2 C1 O4 118.9(4) . . . . ?
Co1 Co2 C1 O4 -176.8(5) . . . . ?
C2 Co2 C1 Co1 -146.36(15) . . . . ?
C4 Co2 C1 Co1 111.52(16) . . . . ?
C3 Co2 C1 Co1 -10.1(3) . . . . ?
Pt1 Co2 C1 Co1 -64.30(9) . . . . ?
C4 Co2 C2 O1 -4(7) . . . . ?
C3 Co2 C2 O1 106(7) . . . . ?
C1 Co2 C2 O1 -101(7) . . . . ?
Pt1 Co2 C2 O1 -174(7) . . . . ?
Co1 Co2 C2 O1 -138(7) . . . . ?
C2 Co2 C3 O2 -16(15) . . . . ?
C4 Co2 C3 O2 91(15) . . . . ?
C1 Co2 C3 O2 -150(15) . . . . ?
Pt1 Co2 C3 O2 -98(15) . . . . ?
Co1 Co2 C3 O2 -157(15) . . . . ?
C2 Co2 C4 O3 -29(6) . . . . ?
C3 Co2 C4 O3 -143(6) . . . . ?
C1 Co2 C4 O3 71(6) . . . . ?
Pt1 Co2 C4 O3 91(6) . . . . ?
Co1 Co2 C4 O3 118(6) . . . . ?
C7 Co1 C5 O5 47(6) . . . . ?
C6 Co1 C5 O5 -61(6) . . . . ?
C1 Co1 C5 O5 174(100) . . . . ?
Co2 Co1 C5 O5 -167(6) . . . . ?
Pt1 Co1 C5 O5 136(6) . . . . ?
C7 Co1 C6 O6 -41(21) . . . . ?
C5 Co1 C6 O6 69(21) . . . . ?
C1 Co1 C6 O6 -139(21) . . . . ?
Co2 Co1 C6 O6 172(100) . . . . ?
Pt1 Co1 C6 O6 160(21) . . . . ?
C6 Co1 C7 O7 14(42) . . . . ?
C5 Co1 C7 O7 -93(42) . . . . ?
C1 Co1 C7 O7 115(42) . . . . ?
Co2 Co1 C7 O7 143(42) . . . . ?
Pt1 Co1 C7 O7 -172(100) . . . . ?
N1 P2 C8 C9 87.8(3) . . . . ?
C14 P2 C8 C9 -28.1(3) . . . . ?
Pt1 P2 C8 C9 -166.0(3) . . . . ?
P1 P2 C8 C9 129.0(3) . . . . ?
N1 P2 C8 C13 -84.6(3) . . . . ?
C14 P2 C8 C13 159.5(3) . . . . ?
Pt1 P2 C8 C13 21.6(3) . . . . ?
P1 P2 C8 C13 -43.4(3) . . . . ?
C13 C8 C9 C10 0.9(6) . . . . ?
P2 C8 C9 C10 -171.4(3) . . . . ?
C8 C9 C10 C11 0.5(6) . . . . ?
C9 C10 C11 C12 -1.0(7) . . . . ?
C10 C11 C12 C13 0.2(7) . . . . ?
C11 C12 C13 C8 1.2(6) . . . . ?
C9 C8 C13 C12 -1.7(6) . . . . ?
P2 C8 C13 C12 170.8(3) . . . . ?
N1 P2 C14 C15 -167.8(3) . . . . ?
C8 P2 C14 C15 -53.6(3) . . . . ?
Pt1 P2 C14 C15 88.1(3) . . . . ?
P1 P2 C14 C15 151.9(2) . . . . ?
N1 P2 C14 C19 20.0(3) . . . . ?
C8 P2 C14 C19 134.2(3) . . . . ?
Pt1 P2 C14 C19 -84.1(3) . . . . ?
P1 P2 C14 C19 -20.3(4) . . . . ?
C19 C14 C15 C16 0.7(5) . . . . ?
P2 C14 C15 C16 -171.7(3) . . . . ?
C14 C15 C16 C17 0.2(6) . . . . ?
C15 C16 C17 C18 -1.2(6) . . . . ?
C16 C17 C18 C19 1.3(6) . . . . ?
C15 C14 C19 C18 -0.6(5) . . . . ?
P2 C14 C19 C18 171.5(3) . . . . ?
C17 C18 C19 C14 -0.3(6) . . . . ?
P2 N1 C20 C21 96.6(3) . . . . ?
P1 N1 C20 C21 -74.2(4) . . . . ?
N1 C20 C21 S1 -173.0(2) . . . . ?
C22 S1 C21 C20 -59.4(3) . . . . ?
C21 S1 C22 C23 -46.4(3) . . . . ?
S1 C22 C23 C24 119.4(3) . . . . ?
S1 C22 C23 C28 -62.2(4) . . . . ?
C28 C23 C24 C25 0.3(5) . . . . ?
C22 C23 C24 C25 178.7(4) . . . . ?
C23 C24 C25 C26 -0.3(6) . . . . ?
C24 C25 C26 C27 -0.1(6) . . . . ?
C25 C26 C27 C28 0.6(6) . . . . ?
C26 C27 C28 C23 -0.6(6) . . . . ?
C24 C23 C28 C27 0.2(5) . . . . ?
C22 C23 C28 C27 -178.2(3) . . . . ?
N1 P1 C29 C30 -30.1(3) . . . . ?
C35 P1 C29 C30 -148.6(3) . . . . ?
Pt1 P1 C29 C30 74.3(3) . . . . ?
P2 P1 C29 C30 7.7(4) . . . . ?
N1 P1 C29 C34 155.4(3) . . . . ?
C35 P1 C29 C34 37.0(3) . . . . ?
Pt1 P1 C29 C34 -100.2(3) . . . . ?
P2 P1 C29 C34 -166.8(2) . . . . ?
C34 C29 C30 C31 -1.5(5) . . . . ?
P1 C29 C30 C31 -175.9(3) . . . . ?
C29 C30 C31 C32 0.0(6) . . . . ?
C30 C31 C32 C33 1.0(6) . . . . ?
C31 C32 C33 C34 -0.6(6) . . . . ?
C32 C33 C34 C29 -0.9(6) . . . . ?
C30 C29 C34 C33 2.0(5) . . . . ?
P1 C29 C34 C33 176.5(3) . . . . ?
N1 P1 C35 C36 106.2(3) . . . . ?
C29 P1 C35 C36 -138.5(3) . . . . ?
Pt1 P1 C35 C36 -0.5(3) . . . . ?
P2 P1 C35 C36 62.8(3) . . . . ?
N1 P1 C35 C40 -73.8(3) . . . . ?
C29 P1 C35 C40 41.5(3) . . . . ?
Pt1 P1 C35 C40 179.5(2) . . . . ?
P2 P1 C35 C40 -117.2(3) . . . . ?
C40 C35 C36 C37 -0.4(5) . . . . ?
P1 C35 C36 C37 179.6(3) . . . . ?
C35 C36 C37 C38 0.9(6) . . . . ?
C36 C37 C38 C39 -0.2(6) . . . . ?
C37 C38 C39 C40 -1.0(6) . . . . ?
C38 C39 C40 C35 1.5(6) . . . . ?
C36 C35 C40 C39 -0.9(5) . . . . ?
P1 C35 C40 C39 179.2(3) . . . . ?
